data_1101001
loop_
_publ_author_name
'Hashimoto, Masao'
'Tajima, Fukue'
'Eda, Kazuo'
'Yamamura, Kimiaki'
'Okazaki, Tadashi'

_publ_section_title
;
 Exploration of plastic-like phases in alkylurea systems.
 A thermal and X-ray study
;
_journal_issue 1-3
_journal_name_full 'Journal of Molecular Structure'
_journal_page_first 23
_journal_page_last 33
_journal_paper_doi 10.1016/j.molstruc.2004.08.008
_journal_volume 734
_journal_year 2005
_chemical_formula_moiety 'C9 H20 N2 O'
_chemical_formula_sum 'C9 H20 N2 O'
_chemical_formula_weight 172.27
_chemical_melting_point 374.6
_chemical_name_common n-octylurea
_space_group_IT_number 15
_symmetry_cell_setting monoclinic
_symmetry_space_group_name_Hall '-C 2yc'
_symmetry_space_group_name_H-M 'C 1 2/c 1'
_atom_sites_solution_hydrogens geom
_atom_sites_solution_primary direct
_atom_sites_solution_secondary difmap
_cell_angle_alpha 90.00
_cell_angle_beta 97.939(4)
_cell_angle_gamma 90.00
_cell_formula_units_Z 8
_cell_length_a 32.020(6)
_cell_length_b 7.4123(14)
_cell_length_c 9.3147(17)
_cell_measurement_reflns_used 1809
_cell_measurement_temperature 299(2)
_cell_measurement_theta_max 24.741
_cell_measurement_theta_min 2.569
_cell_volume 2189.6(7)
_diffrn_ambient_temperature 299(2)
_diffrn_measurement_device_type 'CCD area detector'
_diffrn_measurement_method 'phi and omega scans'
_diffrn_radiation_monochromator graphite
_diffrn_radiation_source 'fine-focus sealed tube'
_diffrn_radiation_type MoK\a
_diffrn_radiation_wavelength 0.71073
_diffrn_reflns_av_R_equivalents 0.0324
_diffrn_reflns_av_sigmaI/netI 0.0342
_diffrn_reflns_limit_h_max 41
_diffrn_reflns_limit_h_min -40
_diffrn_reflns_limit_k_max 9
_diffrn_reflns_limit_k_min -8
_diffrn_reflns_limit_l_max 10
_diffrn_reflns_limit_l_min -12
_diffrn_reflns_number 6149
_diffrn_reflns_theta_max 27.42
_diffrn_reflns_theta_min 2.57
_exptl_absorpt_coefficient_mu 0.069
_exptl_absorpt_correction_T_max 1.000000
_exptl_absorpt_correction_T_min 0.459716
_exptl_absorpt_correction_type empirical
_exptl_absorpt_process_details 'program SADABS ver. 2.03(Sheldrick)'
_exptl_crystal_colour colorless
_exptl_crystal_density_diffrn 1.045
_exptl_crystal_density_method 'not measured'
_exptl_crystal_F_000 768
_exptl_crystal_size_max 0.58
_exptl_crystal_size_mid 0.38
_exptl_crystal_size_min 0.22
_refine_ls_extinction_method none
_refine_ls_goodness_of_fit_ref 0.955
_refine_ls_hydrogen_treatment mixed
_refine_ls_matrix_type full
_refine_ls_number_parameters 189
_refine_ls_number_reflns 2283
_refine_ls_number_restraints 0
_refine_ls_restrained_S_all 0.955
_refine_ls_R_factor_all 0.0930
_refine_ls_R_factor_gt 0.0607
_refine_ls_shift/su_max 0.001
_refine_ls_shift/su_mean 0.000
_refine_ls_structure_factor_coef Fsqd
_refine_ls_weighting_details 'calc w=1/[\s^2^(Fo^2^)+(0.1106P)^2^+0.0000P] where P=(Fo^2^+2Fc^2^)/3'
_refine_ls_weighting_scheme calc
_refine_ls_wR_factor_gt 0.1587
_refine_ls_wR_factor_ref 0.1725
_reflns_number_gt 1396
_reflns_number_total 2283
_reflns_threshold_expression >2sigma(I)
_cod_original_sg_symbol_H-M 'C 2/c'
_cod_database_code 1101001

loop_
_symmetry_equiv_pos_as_xyz
'x, y, z'
'-x, y, -z+1/2'
'x+1/2, y+1/2, z'
'-x+1/2, y+1/2, -z+1/2'
'-x, -y, -z'
'x, -y, z-1/2'
'-x+1/2, -y+1/2, -z'
'x+1/2, -y+1/2, z-1/2'

loop_
_atom_site_label
_atom_site_type_symbol
_atom_site_fract_x
_atom_site_fract_y
_atom_site_fract_z
_atom_site_U_iso_or_equiv
_atom_site_adp_type
_atom_site_occupancy
_atom_site_symmetry_multiplicity
_atom_site_calc_flag
_atom_site_refinement_flags
_atom_site_disorder_assembly
_atom_site_disorder_group
C1U C 0.71628(5) 1.0209(2) 0.55221(17) 0.0447(4) Uani 1 1 d . . .
C1 C 0.68149(7) 0.7293(3) 0.49994(19) 0.0519(5) Uani 1 1 d . . .
C2 C 0.66055(7) 0.5838(2) 0.5786(2) 0.0532(5) Uani 1 1 d . . .
C3 C 0.64135(7) 0.4362(3) 0.4783(2) 0.0568(5) Uani 1 1 d . . .
C4 C 0.61843(7) 0.2922(3) 0.5529(2) 0.0588(5) Uani 1 1 d . . .
C5 C 0.59783(7) 0.1490(3) 0.4503(2) 0.0628(6) Uani 1 1 d . . .
C6 C 0.57598(8) 0.0012(3) 0.5243(3) 0.0683(6) Uani 1 1 d . . .
C7 C 0.55401(10) -0.1380(4) 0.4219(3) 0.0869(8) Uani 1 1 d . . .
C8 C 0.53278(12) -0.2855(5) 0.4965(5) 0.1163(12) Uani 1 1 d . . .
H1 H 0.6950(5) 0.859(2) 0.684(2) 0.056(5) Uiso 1 1 d . . .
H2 H 0.7281(5) 1.118(2) 0.739(2) 0.056(5) Uiso 1 1 d . . .
H3 H 0.7432(6) 1.232(3) 0.632(2) 0.057(6) Uiso 1 1 d . . .
H1B H 0.6619(6) 0.780(3) 0.427(2) 0.072(6) Uiso 1 1 d . . .
H2B H 0.6397(7) 0.639(3) 0.625(3) 0.089(7) Uiso 1 1 d . . .
H3B H 0.6216(7) 0.488(3) 0.410(3) 0.082(7) Uiso 1 1 d . . .
H4B H 0.5967(7) 0.349(3) 0.604(3) 0.086(7) Uiso 1 1 d . . .
H5B H 0.5767(6) 0.208(3) 0.380(3) 0.076(6) Uiso 1 1 d . . .
H6B H 0.5563(7) 0.059(3) 0.575(3) 0.087(8) Uiso 1 1 d . . .
H7B H 0.5326(8) -0.068(4) 0.361(3) 0.112(10) Uiso 1 1 d . . .
H8C H 0.5123(11) -0.235(4) 0.550(4) 0.150(14) Uiso 1 1 d . . .
H1A H 0.7036(6) 0.675(3) 0.449(2) 0.073(6) Uiso 1 1 d . . .
H2A H 0.6836(6) 0.536(3) 0.651(3) 0.073(6) Uiso 1 1 d . . .
H3A H 0.6642(6) 0.379(3) 0.431(2) 0.069(6) Uiso 1 1 d . . .
H4A H 0.6387(6) 0.232(3) 0.627(2) 0.076(6) Uiso 1 1 d . . .
H5A H 0.6200(7) 0.092(3) 0.397(3) 0.095(8) Uiso 1 1 d . . .
H6A H 0.5976(8) -0.060(3) 0.593(3) 0.092(8) Uiso 1 1 d . . .
H7A H 0.5746(9) -0.192(4) 0.372(4) 0.124(11) Uiso 1 1 d . . .
H8B H 0.5184(10) -0.371(5) 0.420(4) 0.139(11) Uiso 1 1 d . . .
H8A H 0.5518(12) -0.358(6) 0.581(5) 0.180(16) Uiso 1 1 d . . .
N1 N 0.69802(5) 0.8721(2) 0.59729(16) 0.0519(4) Uani 1 1 d . . .
N2 N 0.73089(6) 1.1411(2) 0.65353(17) 0.0590(5) Uani 1 1 d . . .
O1 O 0.71964(4) 1.04442(16) 0.42179(12) 0.0570(4) Uani 1 1 d . . .

loop_
_atom_site_aniso_label
_atom_site_aniso_U_11
_atom_site_aniso_U_22
_atom_site_aniso_U_33
_atom_site_aniso_U_23
_atom_site_aniso_U_13
_atom_site_aniso_U_12
C1U 0.0639(10) 0.0438(10) 0.0283(9) 0.0001(7) 0.0131(7) 0.0002(7)
C1 0.0747(12) 0.0479(11) 0.0350(10) -0.0007(8) 0.0138(9) -0.0050(9)
C2 0.0747(12) 0.0494(11) 0.0379(10) 0.0006(8) 0.0157(9) -0.0048(9)
C3 0.0788(13) 0.0499(12) 0.0435(11) 0.0000(8) 0.0148(10) -0.0040(10)
C4 0.0789(13) 0.0507(11) 0.0489(11) 0.0003(9) 0.0168(10) -0.0057(10)
C5 0.0792(14) 0.0542(13) 0.0559(12) -0.0001(10) 0.0122(11) -0.0079(10)
C6 0.0782(14) 0.0549(13) 0.0735(15) 0.0044(11) 0.0169(12) -0.0061(11)
C7 0.0926(18) 0.0647(16) 0.103(2) -0.0050(14) 0.0137(16) -0.0202(14)
C8 0.109(2) 0.080(2) 0.162(4) 0.010(2) 0.027(3) -0.0309(18)
N1 0.0822(11) 0.0495(9) 0.0266(8) 0.0012(6) 0.0166(7) -0.0101(7)
N2 0.0974(12) 0.0561(10) 0.0259(8) -0.0008(7) 0.0168(8) -0.0217(9)
O1 0.0971(10) 0.0531(8) 0.0243(7) -0.0003(5) 0.0212(6) -0.0102(6)

loop_
_atom_type_symbol
_atom_type_description
_atom_type_scat_dispersion_real
_atom_type_scat_dispersion_imag
_atom_type_scat_source
C C 0.0033 0.0016 'International Tables Vol C Tables 4.2.6.8 and 6.1.1.4'
H H 0.0000 0.0000 'International Tables Vol C Tables 4.2.6.8 and 6.1.1.4'
N N 0.0061 0.0033 'International Tables Vol C Tables 4.2.6.8 and 6.1.1.4'
O O 0.0106 0.0060 'International Tables Vol C Tables 4.2.6.8 and 6.1.1.4'
